data_4344902
loop_
_publ_author_name
'Kanazawa, Shoya'
'Ohira, Taishi'
'Goda, Shun'
'Hayakawa, Naoki'
'Tanikawa, Tomoharu'
'Hashizume, Daisuke'
'Ishida, Yutaka'
'Kawaguchi, Hiroyuki'
'Matsuo, Tsukasa'

_publ_section_title
;
 Synthesis and Structural Characterization of Lithium and Titanium
 Complexes Bearing a Bulky Aryloxide Ligand Based on a Rigid Fused-Ring
 s-Hydrindacene Skeleton.
;
_journal_issue 13
_journal_name_full 'Inorganic chemistry'
_journal_page_first 6643
_journal_page_last 6652
_journal_paper_doi 10.1021/acs.inorgchem.6b00762
_journal_volume 55
_journal_year 2016
_chemical_formula_moiety 'C32 H53 Cl2 O3 Ti'
_chemical_formula_sum 'C32 H53 Cl2 O3 Ti'
_chemical_formula_weight 604.54
_space_group_crystal_system orthorhombic
_space_group_IT_number 29
_space_group_name_Hall 'P 2c -2ac'
_space_group_name_H-M_alt 'P c a 21'
_symmetry_space_group_name_Hall 'P 2c -2ac'
_symmetry_space_group_name_H-M 'P c a 21'
_atom_sites_solution_hydrogens geom
_atom_sites_solution_primary direct
_atom_sites_solution_secondary difmap
_audit_creation_method SHELXL-2014/7
_cell_angle_alpha 90
_cell_angle_beta 90
_cell_angle_gamma 90
_cell_formula_units_Z 8
_cell_length_a 22.037(17)
_cell_length_b 12.339(9)
_cell_length_c 23.767(18)
_cell_measurement_reflns_used 13962
_cell_measurement_temperature 200(2)
_cell_measurement_theta_max 31.5738
_cell_measurement_theta_min 1.6323
_cell_volume 6463(8)
_computing_cell_refinement CrystalClear
_computing_data_collection CrystalClear
_computing_data_reduction CrystalClear
_computing_molecular_graphics SHELXLE
_computing_publication_material 'SHELXL-2014 (Sheldrick, 2014)'
_computing_structure_refinement 'SHELXL-2014 (Sheldrick, 2014)'
_computing_structure_solution SIR2004
_diffrn_ambient_temperature 200(2)
_diffrn_detector_area_resol_mean 7.31
_diffrn_measured_fraction_theta_full 0.987
_diffrn_measured_fraction_theta_max 0.988
_diffrn_measurement_device_type 'Rigaku AFC-10 with Saturn70'
_diffrn_measurement_method \w-scan
_diffrn_radiation_type MoK\a
_diffrn_radiation_wavelength 0.71073
_diffrn_reflns_av_R_equivalents 0.0757
_diffrn_reflns_av_unetI/netI 0.0694
_diffrn_reflns_Laue_measured_fraction_full 0.987
_diffrn_reflns_Laue_measured_fraction_max 0.988
_diffrn_reflns_limit_h_max 28
_diffrn_reflns_limit_h_min -28
_diffrn_reflns_limit_k_max 16
_diffrn_reflns_limit_k_min -14
_diffrn_reflns_limit_l_max 30
_diffrn_reflns_limit_l_min -20
_diffrn_reflns_number 32040
_diffrn_reflns_point_group_measured_fraction_full 0.988
_diffrn_reflns_point_group_measured_fraction_max 0.989
_diffrn_reflns_theta_full 25.242
_diffrn_reflns_theta_max 27.499
_diffrn_reflns_theta_min 3.014
_diffrn_source 'Fine-focus rotating anode'
_exptl_absorpt_coefficient_mu 0.460
_exptl_absorpt_correction_T_max 1.0000
_exptl_absorpt_correction_T_min 0.1233
_exptl_crystal_colour 'Pale Green'
_exptl_crystal_density_diffrn 1.243
_exptl_crystal_description Block
_exptl_crystal_F_000 2600
_exptl_crystal_size_max 0.180
_exptl_crystal_size_mid 0.160
_exptl_crystal_size_min 0.140
_refine_diff_density_max 0.930
_refine_diff_density_min -0.413
_refine_diff_density_rms 0.072
_refine_ls_abs_structure_details
;
 Refined as an inversion twin.
;
_refine_ls_abs_structure_Flack 0.30(7)
_refine_ls_extinction_method none
_refine_ls_goodness_of_fit_ref 1.047
_refine_ls_hydrogen_treatment constr
_refine_ls_matrix_type full
_refine_ls_number_parameters 728
_refine_ls_number_reflns 11304
_refine_ls_number_restraints 117
_refine_ls_restrained_S_all 1.047
_refine_ls_R_factor_all 0.1082
_refine_ls_R_factor_gt 0.0778
_refine_ls_shift/su_max 0.000
_refine_ls_shift/su_mean 0.000
_refine_ls_structure_factor_coef Fsqd
_refine_ls_weighting_details 'w=1/[\s^2^(Fo^2^)+(0.0969P)^2^+5.7260P] where P=(Fo^2^+2Fc^2^)/3'
_refine_ls_weighting_scheme calc
_refine_ls_wR_factor_gt 0.1865
_refine_ls_wR_factor_ref 0.2134
_reflns_Friedel_coverage 0.954
_reflns_Friedel_fraction_full 0.989
_reflns_Friedel_fraction_max 0.990
_reflns_number_gt 8109
_reflns_number_total 11304
_reflns_threshold_expression 'I > 2\s(I)'
_cod_data_source_file ic6b00762_si_008.cif
_cod_data_source_block shelxl
_cod_database_code 4344902
_shelx_shelxl_version_number 2014/7
_shelx_space_group_comment
;
The symmetry employed for this shelxl refinement is uniquely defined
by the following loop, which should always be used as a source of
symmetry information in preference to the above space-group names.
They are only intended as comments.
;
_shelx_estimated_absorpt_t_min 0.922
_shelx_estimated_absorpt_t_max 0.938

loop_
_space_group_symop_operation_xyz
'x, y, z'
'-x, -y, z+1/2'
'-x+1/2, y, z+1/2'
'x+1/2, -y, z'

loop_
_atom_site_label
_atom_site_type_symbol
_atom_site_fract_x
_atom_site_fract_y
_atom_site_fract_z
_atom_site_U_iso_or_equiv
_atom_site_adp_type
_atom_site_occupancy
_atom_site_site_symmetry_order
_atom_site_calc_flag
_atom_site_refinement_flags_posn
_atom_site_refinement_flags_adp
_atom_site_refinement_flags_occupancy
_atom_site_disorder_assembly
_atom_site_disorder_group
Ti1 Ti 0.31577(6) -0.96285(12) 0.36103(8) 0.0375(4) Uani 1 1 d . . . . .
Ti2 Ti 0.43020(6) -0.45667(10) 0.81401(8) 0.0288(3) Uani 1 1 d . . . . .
Cl1 Cl 0.22967(11) -0.9455(2) 0.30679(12) 0.0621(7) Uani 1 1 d . . . . .
Cl2 Cl 0.40359(12) -0.9733(2) 0.30836(13) 0.0574(6) Uani 1 1 d . . . . .
Cl3 Cl 0.34210(11) -0.4673(2) 0.86677(12) 0.0543(6) Uani 1 1 d . . . . .
Cl4 Cl 0.51600(10) -0.4354(2) 0.86938(12) 0.0545(6) Uani 1 1 d . . . . .
O1 O 0.3159(2) -0.9649(4) 0.4364(3) 0.0335(12) Uani 1 1 d . . . . .
O2 O 0.3084(3) -1.1345(5) 0.3558(3) 0.0546(16) Uani 1 1 d . . . . .
O3 O 0.3243(2) -0.7925(4) 0.3621(3) 0.0423(13) Uani 1 1 d . . . . .
O4 O 0.4308(2) -0.4606(4) 0.7387(2) 0.0265(11) Uani 1 1 d . . . . .
O5 O 0.4407(3) -0.6271(4) 0.8219(3) 0.0466(15) Uani 1 1 d D . . . .
O6 O 0.4207(3) -0.2848(4) 0.8129(3) 0.0394(12) Uani 1 1 d . . . . .
C1 C 0.3171(3) -0.9665(6) 0.4937(3) 0.0286(16) Uani 1 1 d . . . . .
C2 C 0.2637(3) -0.9784(6) 0.5232(4) 0.0267(15) Uani 1 1 d . . . . .
C3 C 0.1989(4) -0.9935(6) 0.5027(4) 0.0322(18) Uani 1 1 d . . . . .
C4 C 0.1627(4) -0.9913(7) 0.5579(4) 0.038(2) Uani 1 1 d . . . . .
H4A H 0.1404 -0.9218 0.5607 0.045 Uiso 1 1 calc R U . . .
H4B H 0.1325 -1.0507 0.5576 0.045 Uiso 1 1 calc R U . . .
C5 C 0.2035(3) -1.0037(6) 0.6085(4) 0.0306(19) Uani 1 1 d . . . . .
C6 C 0.2652(3) -0.9850(6) 0.5813(4) 0.0264(16) Uani 1 1 d . . . . .
C7 C 0.3198(3) -0.9794(6) 0.6103(4) 0.0284(16) Uani 1 1 d . . . . .
H7 H 0.3211 -0.9872 0.6500 0.034 Uiso 1 1 calc R U . . .
C8 C 0.3719(3) -0.9624(6) 0.5800(3) 0.0306(16) Uani 1 1 d . . . . .
C9 C 0.4344(3) -0.9545(6) 0.6042(3) 0.0266(16) Uani 1 1 d . . . . .
C10 C 0.4732(3) -0.9214(7) 0.5530(4) 0.0388(18) Uani 1 1 d . . . . .
H10A H 0.5097 -0.9680 0.5506 0.047 Uiso 1 1 calc R U . . .
H10B H 0.4866 -0.8452 0.5569 0.047 Uiso 1 1 calc R U . . .
C11 C 0.4341(3) -0.9345(6) 0.4994(3) 0.0303(16) Uani 1 1 d . . . . .
C12 C 0.3718(3) -0.9530(5) 0.5222(3) 0.0239(14) Uani 1 1 d . . . . .
C13 C 0.1937(4) -1.1025(7) 0.4719(4) 0.040(2) Uani 1 1 d . . . . .
H13A H 0.2039 -1.1615 0.4978 0.048 Uiso 1 1 calc R U . . .
H13B H 0.2217 -1.1034 0.4399 0.048 Uiso 1 1 calc R U . . .
H13C H 0.1520 -1.1120 0.4583 0.048 Uiso 1 1 calc R U . . .
C14 C 0.1775(3) -0.9062(8) 0.4634(4) 0.043(2) Uani 1 1 d . . . . .
H14A H 0.2017 -0.9080 0.4289 0.052 Uiso 1 1 calc R U . . .
H14B H 0.1820 -0.8354 0.4816 0.052 Uiso 1 1 calc R U . . .
H14C H 0.1347 -0.9183 0.4542 0.052 Uiso 1 1 calc R U . . .
C15 C 0.2024(4) -1.1175(8) 0.6323(5) 0.052(2) Uani 1 1 d . . . . .
H15A H 0.2115 -1.1686 0.6013 0.063 Uiso 1 1 calc R U . . .
H15B H 0.2357 -1.1237 0.6600 0.063 Uiso 1 1 calc R U . . .
C16 C 0.1447(4) -1.1541(8) 0.6602(5) 0.065(3) Uani 1 1 d . . . . .
H16A H 0.1105 -1.1433 0.6345 0.078 Uiso 1 1 calc R U . . .
H16B H 0.1381 -1.1116 0.6946 0.078 Uiso 1 1 calc R U . . .
H16C H 0.1479 -1.2311 0.6699 0.078 Uiso 1 1 calc R U . . .
C17 C 0.1905(3) -0.9209(8) 0.6544(4) 0.045(2) Uani 1 1 d . . . . .
H17A H 0.1477 -0.9293 0.6661 0.053 Uiso 1 1 calc R U . . .
H17B H 0.2162 -0.9385 0.6873 0.053 Uiso 1 1 calc R U . . .
C18 C 0.2007(5) -0.8053(8) 0.6394(5) 0.070(3) Uani 1 1 d . . . . .
H18A H 0.1803 -0.7890 0.6038 0.084 Uiso 1 1 calc R U . . .
H18B H 0.2443 -0.7918 0.6355 0.084 Uiso 1 1 calc R U . . .
H18C H 0.1842 -0.7588 0.6692 0.084 Uiso 1 1 calc R U . . .
C19 C 0.4520(3) -1.0654(7) 0.6270(4) 0.043(2) Uani 1 1 d . . . . .
H19A H 0.4222 -1.0862 0.6563 0.052 Uiso 1 1 calc R U . . .
H19B H 0.4486 -1.1188 0.5961 0.052 Uiso 1 1 calc R U . . .
C20 C 0.5150(4) -1.0741(9) 0.6520(5) 0.061(3) Uani 1 1 d . . . . .
H20A H 0.5165 -1.0340 0.6876 0.074 Uiso 1 1 calc R U . . .
H20B H 0.5446 -1.0433 0.6257 0.074 Uiso 1 1 calc R U . . .
H20C H 0.5247 -1.1504 0.6588 0.074 Uiso 1 1 calc R U . . .
C21 C 0.4377(3) -0.8685(6) 0.6500(4) 0.0395(19) Uani 1 1 d . . . . .
H21A H 0.4174 -0.8977 0.6840 0.047 Uiso 1 1 calc R U . . .
H21B H 0.4809 -0.8572 0.6596 0.047 Uiso 1 1 calc R U . . .
C22 C 0.4104(5) -0.7607(8) 0.6374(6) 0.070(3) Uani 1 1 d . . . . .
H22A H 0.3661 -0.7660 0.6392 0.084 Uiso 1 1 calc R U . . .
H22B H 0.4227 -0.7376 0.5996 0.084 Uiso 1 1 calc R U . . .
H22C H 0.4246 -0.7076 0.6651 0.084 Uiso 1 1 calc R U . . .
C23 C 0.4578(4) -1.0314(8) 0.4649(5) 0.048(2) Uani 1 1 d . . . . .
H23A H 0.4310 -1.0439 0.4327 0.058 Uiso 1 1 calc R U . . .
H23B H 0.4586 -1.0963 0.4887 0.058 Uiso 1 1 calc R U . . .
H23C H 0.4989 -1.0158 0.4515 0.058 Uiso 1 1 calc R U . . .
C24 C 0.4381(3) -0.8321(7) 0.4632(4) 0.0419(19) Uani 1 1 d . . . . .
H24A H 0.4191 -0.8458 0.4266 0.050 Uiso 1 1 calc R U . . .
H24B H 0.4808 -0.8126 0.4576 0.050 Uiso 1 1 calc R U . . .
H24C H 0.4169 -0.7726 0.4821 0.050 Uiso 1 1 calc R U . . .
C33 C 0.4297(3) -0.4632(5) 0.6816(3) 0.0208(14) Uani 1 1 d . . . . .
C34 C 0.3756(3) -0.4573(5) 0.6517(3) 0.0256(14) Uani 1 1 d . . . . .
C35 C 0.3120(3) -0.4357(7) 0.6757(4) 0.0371(19) Uani 1 1 d . . . . .
C36 C 0.2742(3) -0.4275(8) 0.6216(4) 0.043(2) Uani 1 1 d . . . . .
H36A H 0.2388 -0.4766 0.6243 0.052 Uiso 1 1 calc R U . . .
H36B H 0.2589 -0.3525 0.6173 0.052 Uiso 1 1 calc R U . . .
C37 C 0.3118(3) -0.4577(7) 0.5706(4) 0.0364(19) Uani 1 1 d . . . . .
C38 C 0.3751(3) -0.4656(6) 0.5949(3) 0.0266(14) Uani 1 1 d . . . . .
C39 C 0.4277(3) -0.4812(6) 0.5647(4) 0.0266(16) Uani 1 1 d . . . . .
H39 H 0.4269 -0.4891 0.5250 0.032 Uiso 1 1 calc R U . . .
C40 C 0.4809(3) -0.4851(5) 0.5935(3) 0.0200(14) Uani 1 1 d . . . . .
C41 C 0.5430(4) -0.5044(6) 0.5688(3) 0.0260(17) Uani 1 1 d . . . . .
C42 C 0.5861(4) -0.4876(8) 0.6197(4) 0.039(2) Uani 1 1 d . . . . .
H42A H 0.6166 -0.5464 0.6210 0.047 Uiso 1 1 calc R U . . .
H42B H 0.6077 -0.4176 0.6160 0.047 Uiso 1 1 calc R U . . .
C43 C 0.5478(3) -0.4883(6) 0.6742(4) 0.0284(17) Uani 1 1 d . . . . .
C44 C 0.4838(3) -0.4771(6) 0.6507(3) 0.0249(15) Uani 1 1 d . . . . .
C45 C 0.3090(4) -0.3314(7) 0.7082(4) 0.047(2) Uani 1 1 d . . . . .
H45A H 0.3342 -0.3372 0.7420 0.056 Uiso 1 1 calc R U . . .
H45B H 0.2668 -0.3171 0.7191 0.056 Uiso 1 1 calc R U . . .
H45C H 0.3238 -0.2719 0.6846 0.056 Uiso 1 1 calc R U . . .
C46 C 0.2902(4) -0.5294(9) 0.7112(4) 0.054(2) Uani 1 1 d . . . . .
H46A H 0.2458 -0.5273 0.7137 0.064 Uiso 1 1 calc R U . . .
H46B H 0.3076 -0.5239 0.7490 0.064 Uiso 1 1 calc R U . . .
H46C H 0.3029 -0.5978 0.6938 0.064 Uiso 1 1 calc R U . . .
C47 C 0.3090(4) -0.3708(8) 0.5250(4) 0.052(2) Uani 1 1 d . . . . .
H47A H 0.2660 -0.3578 0.5150 0.062 Uiso 1 1 calc R U . . .
H47B H 0.3298 -0.3983 0.4909 0.062 Uiso 1 1 calc R U . . .
C48 C 0.3380(4) -0.2628(8) 0.5420(6) 0.069(3) Uani 1 1 d . . . . .
H48A H 0.3805 -0.2748 0.5522 0.083 Uiso 1 1 calc R U . . .
H48B H 0.3161 -0.2326 0.5743 0.083 Uiso 1 1 calc R U . . .
H48C H 0.3358 -0.2120 0.5104 0.083 Uiso 1 1 calc R U . . .
C49 C 0.2945(3) -0.5676(8) 0.5468(4) 0.0423(19) Uani 1 1 d . . . . .
H49A H 0.3236 -0.5860 0.5166 0.051 Uiso 1 1 calc R U . . .
H49B H 0.2993 -0.6224 0.5769 0.051 Uiso 1 1 calc R U . . .
C50 C 0.2311(4) -0.5773(9) 0.5233(4) 0.056(2) Uani 1 1 d . . . . .
H50A H 0.2255 -0.5238 0.4932 0.067 Uiso 1 1 calc R U . . .
H50B H 0.2015 -0.5640 0.5533 0.067 Uiso 1 1 calc R U . . .
H50C H 0.2252 -0.6503 0.5081 0.067 Uiso 1 1 calc R U . . .
C51 C 0.5551(3) -0.4269(7) 0.5201(4) 0.0393(18) Uani 1 1 d . . . . .
H51A H 0.5975 -0.4370 0.5073 0.047 Uiso 1 1 calc R U . . .
H51B H 0.5282 -0.4467 0.4883 0.047 Uiso 1 1 calc R U . . .
C52 C 0.5457(5) -0.3097(8) 0.5336(5) 0.063(3) Uani 1 1 d . . . . .
H52A H 0.5728 -0.2886 0.5644 0.075 Uiso 1 1 calc R U . . .
H52B H 0.5034 -0.2981 0.5450 0.075 Uiso 1 1 calc R U . . .
H52C H 0.5546 -0.2658 0.5003 0.075 Uiso 1 1 calc R U . . .
C53 C 0.5459(3) -0.6206(7) 0.5460(4) 0.0392(19) Uani 1 1 d . . . . .
H53A H 0.5357 -0.6708 0.5770 0.047 Uiso 1 1 calc R U . . .
H53B H 0.5141 -0.6286 0.5168 0.047 Uiso 1 1 calc R U . . .
C54 C 0.6060(4) -0.6564(9) 0.5207(5) 0.061(3) Uani 1 1 d . . . . .
H54A H 0.6382 -0.6486 0.5489 0.073 Uiso 1 1 calc R U . . .
H54B H 0.6154 -0.6113 0.4879 0.073 Uiso 1 1 calc R U . . .
H54C H 0.6031 -0.7324 0.5091 0.073 Uiso 1 1 calc R U . . .
C55 C 0.5677(3) -0.3929(7) 0.7094(4) 0.041(2) Uani 1 1 d . . . . .
H55A H 0.5467 -0.3948 0.7458 0.049 Uiso 1 1 calc R U . . .
H55B H 0.5576 -0.3254 0.6898 0.049 Uiso 1 1 calc R U . . .
H55C H 0.6116 -0.3966 0.7156 0.049 Uiso 1 1 calc R U . . .
C56 C 0.5560(4) -0.5923(8) 0.7063(4) 0.048(2) Uani 1 1 d . . . . .
H56A H 0.5993 -0.6058 0.7121 0.057 Uiso 1 1 calc R U . . .
H56B H 0.5383 -0.6523 0.6849 0.057 Uiso 1 1 calc R U . . .
H56C H 0.5356 -0.5867 0.7429 0.057 Uiso 1 1 calc R U . . .
C25 C 0.3461(5) -0.7254(7) 0.3166(4) 0.060(3) Uani 1 1 d . . . . .
H25A H 0.3309 -0.7530 0.2801 0.072 Uiso 1 1 calc R U . . .
H25B H 0.3910 -0.7256 0.3158 0.072 Uiso 1 1 calc R U . . .
C26 C 0.3230(5) -0.6131(8) 0.3268(4) 0.057(3) Uani 1 1 d . . . . .
H26A H 0.3533 -0.5580 0.3154 0.068 Uiso 1 1 calc R U . . .
H26B H 0.2846 -0.6000 0.3062 0.068 Uiso 1 1 calc R U . . .
C27 C 0.3130(4) -0.6118(7) 0.3890(4) 0.051(2) Uani 1 1 d . . . . .
H27A H 0.3513 -0.5967 0.4093 0.062 Uiso 1 1 calc R U . . .
H27B H 0.2825 -0.5566 0.3996 0.062 Uiso 1 1 calc R U . . .
C28 C 0.2906(4) -0.7234(7) 0.4015(4) 0.051(2) Uani 1 1 d . . . . .
H28A H 0.2994 -0.7438 0.4409 0.061 Uiso 1 1 calc R U . . .
H28B H 0.2464 -0.7289 0.3949 0.061 Uiso 1 1 calc R U . . .
C61 C 0.4516(4) -0.2155(7) 0.7749(4) 0.046(2) Uani 1 1 d . . . . .
H61A H 0.4437 -0.2378 0.7355 0.055 Uiso 1 1 calc R U . . .
H61B H 0.4959 -0.2180 0.7818 0.055 Uiso 1 1 calc R U . . .
C62 C 0.4281(4) -0.1057(7) 0.7850(4) 0.046(2) Uani 1 1 d . . . . .
H62A H 0.3887 -0.0943 0.7659 0.055 Uiso 1 1 calc R U . . .
H62B H 0.4572 -0.0497 0.7724 0.055 Uiso 1 1 calc R U . . .
C63 C 0.4209(5) -0.1047(8) 0.8481(4) 0.057(3) Uani 1 1 d . . . . .
H63A H 0.3888 -0.0535 0.8598 0.069 Uiso 1 1 calc R U . . .
H63B H 0.4594 -0.0846 0.8668 0.069 Uiso 1 1 calc R U . . .
C64 C 0.4032(5) -0.2217(8) 0.8617(5) 0.062(3) Uani 1 1 d . . . . .
H64A H 0.4249 -0.2474 0.8957 0.074 Uiso 1 1 calc R U . . .
H64B H 0.3590 -0.2273 0.8684 0.074 Uiso 1 1 calc R U . . .
C29 C 0.2859(9) -1.1937(16) 0.3085(8) 0.053(4) Uani 0.584(19) 1 d . U P A 1
H29A H 0.2967 -1.1574 0.2728 0.064 Uiso 0.584(19) 1 calc R U P A 1
H29B H 0.2412 -1.2017 0.3105 0.064 Uiso 0.584(19) 1 calc R U P A 1
C30 C 0.3171(11) -1.3030(19) 0.3134(10) 0.065(5) Uani 0.584(19) 1 d . U P A 1
H30A H 0.2916 -1.3619 0.2979 0.078 Uiso 0.584(19) 1 calc R U P A 1
H30B H 0.3569 -1.3029 0.2940 0.078 Uiso 0.584(19) 1 calc R U P A 1
C31 C 0.3244(12) -1.3138(17) 0.3755(10) 0.071(5) Uani 0.584(19) 1 d . U P A 1
H31A H 0.2866 -1.3389 0.3937 0.085 Uiso 0.584(19) 1 calc R U P A 1
H31B H 0.3581 -1.3635 0.3853 0.085 Uiso 0.584(19) 1 calc R U P A 1
C32 C 0.3386(11) -1.2014(18) 0.3902(10) 0.071(5) Uani 0.584(19) 1 d . U P A 1
H32A H 0.3267 -1.1872 0.4297 0.085 Uiso 0.584(19) 1 calc R U P A 1
H32B H 0.3828 -1.1888 0.3867 0.085 Uiso 0.584(19) 1 calc R U P A 1
C29B C 0.2665(13) -1.200(2) 0.3273(12) 0.053(4) Uani 0.416(19) 1 d . U P A 2
H29C H 0.2599 -1.1721 0.2887 0.064 Uiso 0.416(19) 1 calc R U P A 2
H29D H 0.2271 -1.2001 0.3474 0.064 Uiso 0.416(19) 1 calc R U P A 2
C30B C 0.2923(14) -1.309(3) 0.3257(14) 0.065(5) Uani 0.416(19) 1 d . U P A 2
H30C H 0.2635 -1.3602 0.3433 0.078 Uiso 0.416(19) 1 calc R U P A 2
H30D H 0.2981 -1.3309 0.2860 0.078 Uiso 0.416(19) 1 calc R U P A 2
C31B C 0.3499(15) -1.314(2) 0.3550(15) 0.071(5) Uani 0.416(19) 1 d . U P A 2
H31C H 0.3468 -1.3612 0.3886 0.085 Uiso 0.416(19) 1 calc R U P A 2
H31D H 0.3819 -1.3433 0.3299 0.085 Uiso 0.416(19) 1 calc R U P A 2
C32B C 0.3640(15) -1.204(3) 0.3713(15) 0.071(5) Uani 0.416(19) 1 d . U P A 2
H32C H 0.4004 -1.1777 0.3510 0.085 Uiso 0.416(19) 1 calc R U P A 2
H32D H 0.3720 -1.1997 0.4122 0.085 Uiso 0.416(19) 1 calc R U P A 2
C57 C 0.4054(8) -0.7012(7) 0.7894(7) 0.073(5) Uani 0.597(13) 1 d D U P B 3
H57A H 0.4090 -0.6847 0.7488 0.087 Uiso 0.597(13) 1 calc R U P B 3
H57B H 0.3621 -0.6970 0.8003 0.087 Uiso 0.597(13) 1 calc R U P B 3
C58 C 0.4300(9) -0.8088(7) 0.8019(6) 0.067(5) Uani 0.597(13) 1 d D U P B 3
H58A H 0.4625 -0.8282 0.7748 0.081 Uiso 0.597(13) 1 calc R U P B 3
H58B H 0.3978 -0.8646 0.8002 0.081 Uiso 0.597(13) 1 calc R U P B 3
C59 C 0.4546(9) -0.7991(8) 0.8594(6) 0.074(4) Uani 0.597(13) 1 d D U P B 3
H59A H 0.4234 -0.8182 0.8877 0.088 Uiso 0.597(13) 1 calc R U P B 3
H59B H 0.4901 -0.8472 0.8645 0.088 Uiso 0.597(13) 1 calc R U P B 3
C60 C 0.4722(9) -0.6852(8) 0.8647(7) 0.077(5) Uani 0.597(13) 1 d D U P B 3
H60A H 0.4610 -0.6571 0.9024 0.093 Uiso 0.597(13) 1 calc R U P B 3
H60B H 0.5166 -0.6772 0.8598 0.093 Uiso 0.597(13) 1 calc R U P B 3
C57B C 0.3888(5) -0.6954(10) 0.8168(15) 0.073(5) Uani 0.403(13) 1 d D U P B 4
H57C H 0.3704 -0.6873 0.7791 0.087 Uiso 0.403(13) 1 calc R U P B 4
H57D H 0.3580 -0.6756 0.8454 0.087 Uiso 0.403(13) 1 calc R U P B 4
C58B C 0.4089(8) -0.8073(8) 0.8254(13) 0.067(5) Uani 0.403(13) 1 d D U P B 4
H58C H 0.3922 -0.8553 0.7958 0.081 Uiso 0.403(13) 1 calc R U P B 4
H58D H 0.3957 -0.8344 0.8626 0.081 Uiso 0.403(13) 1 calc R U P B 4
C59B C 0.4757(8) -0.8031(9) 0.8220(12) 0.074(4) Uani 0.403(13) 1 d D U P B 4
H59C H 0.4944 -0.8571 0.8475 0.088 Uiso 0.403(13) 1 calc R U P B 4
H59D H 0.4899 -0.8167 0.7831 0.088 Uiso 0.403(13) 1 calc R U P B 4
C60B C 0.4905(6) -0.6925(10) 0.8399(13) 0.077(5) Uani 0.403(13) 1 d D U P B 4
H60C H 0.4951 -0.6889 0.8812 0.093 Uiso 0.403(13) 1 calc R U P B 4
H60D H 0.5287 -0.6679 0.8221 0.093 Uiso 0.403(13) 1 calc R U P B 4

loop_
_atom_site_aniso_label
_atom_site_aniso_U_11
_atom_site_aniso_U_22
_atom_site_aniso_U_33
_atom_site_aniso_U_23
_atom_site_aniso_U_13
_atom_site_aniso_U_12
Ti1 0.0446(8) 0.0439(9) 0.0241(7) -0.0015(7) 0.0025(6) -0.0103(6)
Ti2 0.0393(7) 0.0284(7) 0.0188(6) -0.0010(6) 0.0028(5) -0.0022(5)
Cl1 0.0572(14) 0.0817(17) 0.0472(14) -0.0023(13) -0.0094(11) -0.0065(12)
Cl2 0.0636(15) 0.0618(14) 0.0469(14) -0.0040(13) 0.0200(12) 0.0012(11)
Cl3 0.0505(12) 0.0669(15) 0.0454(14) -0.0072(13) 0.0191(11) -0.0136(10)
Cl4 0.0481(11) 0.0700(15) 0.0455(13) 0.0032(12) -0.0130(10) -0.0096(10)
O1 0.040(3) 0.033(3) 0.027(3) -0.001(2) 0.000(2) -0.006(2)
O2 0.076(4) 0.045(4) 0.042(4) -0.009(3) -0.008(3) -0.013(3)
O3 0.059(3) 0.038(3) 0.030(3) 0.003(3) 0.013(3) -0.003(3)
O4 0.026(2) 0.034(3) 0.020(3) -0.003(2) 0.0023(17) 0.000(2)
O5 0.069(4) 0.024(3) 0.047(4) 0.005(3) -0.012(3) -0.002(2)
O6 0.061(3) 0.030(3) 0.027(3) -0.008(3) 0.005(3) 0.001(2)
C1 0.035(4) 0.026(4) 0.025(4) -0.002(3) 0.003(3) 0.002(3)
C2 0.025(4) 0.024(3) 0.031(4) 0.002(3) -0.003(3) -0.004(3)
C3 0.038(4) 0.036(4) 0.022(4) 0.003(3) 0.004(4) -0.002(3)
C4 0.035(4) 0.045(5) 0.033(5) -0.001(4) -0.003(4) -0.009(3)
C5 0.015(3) 0.040(5) 0.037(5) 0.004(3) 0.007(3) -0.004(3)
C6 0.026(4) 0.024(4) 0.029(4) -0.001(3) -0.001(3) 0.007(3)
C7 0.027(4) 0.039(4) 0.019(4) 0.004(3) 0.008(3) 0.000(3)
C8 0.023(3) 0.035(4) 0.033(4) -0.002(3) 0.000(3) -0.003(3)
C9 0.014(3) 0.034(4) 0.032(4) -0.002(3) 0.005(2) -0.003(3)
C10 0.032(4) 0.047(5) 0.038(4) 0.008(4) 0.003(3) -0.014(3)
C11 0.032(4) 0.034(4) 0.025(4) 0.002(3) 0.004(3) -0.001(3)
C12 0.021(3) 0.016(3) 0.035(4) 0.000(3) 0.004(3) 0.000(2)
C13 0.047(5) 0.039(5) 0.035(5) -0.001(4) 0.005(4) -0.014(4)
C14 0.033(4) 0.059(6) 0.039(5) 0.014(4) -0.006(3) -0.011(4)
C15 0.039(4) 0.047(6) 0.071(7) 0.020(5) 0.007(4) -0.002(4)
C16 0.043(5) 0.066(6) 0.086(8) 0.040(6) 0.010(5) -0.013(5)
C17 0.025(4) 0.067(6) 0.042(5) -0.001(4) 0.003(3) 0.002(4)
C18 0.057(6) 0.057(6) 0.095(9) -0.029(6) 0.016(6) -0.001(5)
C19 0.028(4) 0.042(5) 0.059(6) 0.016(4) 0.011(4) -0.003(3)
C20 0.040(5) 0.064(6) 0.080(8) 0.024(6) -0.011(5) -0.002(4)
C21 0.031(4) 0.042(5) 0.045(5) -0.003(4) 0.000(3) -0.004(3)
C22 0.063(6) 0.043(5) 0.104(10) -0.021(6) -0.009(6) -0.004(5)
C23 0.032(4) 0.053(6) 0.059(6) -0.010(5) 0.011(4) -0.003(4)
C24 0.033(4) 0.054(5) 0.039(4) 0.010(4) 0.003(3) -0.015(4)
C33 0.024(3) 0.016(3) 0.023(4) -0.003(3) -0.001(2) 0.004(2)
C34 0.019(3) 0.030(4) 0.027(4) -0.004(3) 0.005(3) 0.004(3)
C35 0.015(3) 0.056(5) 0.040(5) -0.005(4) 0.003(3) 0.013(3)
C36 0.028(4) 0.065(6) 0.037(4) -0.003(4) -0.004(3) 0.011(4)
C37 0.027(4) 0.048(5) 0.034(5) -0.001(4) -0.006(3) 0.002(3)
C38 0.019(3) 0.030(4) 0.030(4) 0.000(3) -0.002(3) 0.004(3)
C39 0.027(4) 0.030(4) 0.022(4) -0.003(3) -0.004(3) 0.004(3)
C40 0.018(3) 0.020(3) 0.023(4) -0.003(3) 0.000(3) 0.004(2)
C41 0.030(4) 0.034(4) 0.015(4) 0.000(3) -0.001(3) 0.000(3)
C42 0.023(4) 0.064(5) 0.031(5) -0.015(4) 0.005(4) -0.008(3)
C43 0.011(3) 0.038(4) 0.036(5) 0.000(3) -0.006(3) 0.004(3)
C44 0.021(3) 0.029(4) 0.025(4) -0.003(3) 0.002(3) 0.002(3)
C45 0.039(4) 0.051(5) 0.050(5) -0.020(4) -0.002(4) 0.018(4)
C46 0.036(5) 0.085(7) 0.040(5) 0.011(5) 0.011(4) -0.009(5)
C47 0.036(4) 0.076(7) 0.043(5) 0.015(5) -0.011(4) 0.004(4)
C48 0.047(5) 0.043(5) 0.117(10) 0.020(6) -0.003(6) 0.007(4)
C49 0.025(4) 0.060(5) 0.043(5) -0.009(4) -0.005(3) -0.007(4)
C50 0.029(4) 0.084(7) 0.055(6) -0.010(5) 0.000(4) -0.010(4)
C51 0.026(4) 0.049(5) 0.042(5) 0.004(4) 0.004(3) -0.004(3)
C52 0.065(6) 0.048(6) 0.075(7) 0.012(5) 0.000(5) 0.000(5)
C53 0.026(3) 0.046(5) 0.046(5) -0.018(4) 0.001(3) 0.006(3)
C54 0.048(5) 0.065(6) 0.070(7) -0.016(5) 0.008(5) 0.017(5)
C55 0.033(4) 0.050(5) 0.039(5) -0.015(4) -0.001(3) -0.014(4)
C56 0.040(4) 0.052(5) 0.051(6) 0.005(5) -0.001(4) 0.014(4)
C25 0.108(8) 0.041(5) 0.031(4) -0.001(4) 0.023(5) -0.017(5)
C26 0.072(6) 0.051(6) 0.047(6) 0.020(4) 0.014(4) 0.012(5)
C27 0.069(6) 0.038(5) 0.046(6) 0.006(4) 0.018(4) 0.000(4)
C28 0.057(5) 0.047(5) 0.049(5) 0.004(4) 0.016(4) 0.009(4)
C61 0.058(5) 0.036(4) 0.042(5) 0.004(4) 0.015(4) 0.003(4)
C62 0.056(5) 0.032(4) 0.050(6) -0.002(4) 0.007(4) 0.001(4)
C63 0.100(8) 0.031(5) 0.042(6) -0.003(4) -0.003(5) -0.002(5)
C64 0.082(7) 0.049(5) 0.054(6) -0.027(5) 0.023(6) -0.011(5)
C29 0.057(8) 0.054(5) 0.049(8) -0.008(6) 0.000(6) -0.009(6)
C30 0.072(9) 0.062(6) 0.061(8) -0.011(6) -0.001(7) 0.003(7)
C31 0.081(9) 0.055(6) 0.076(9) -0.001(7) -0.004(7) 0.001(7)
C32 0.083(9) 0.056(6) 0.073(8) -0.003(7) -0.005(7) -0.001(7)
C29B 0.057(8) 0.054(5) 0.049(8) -0.008(6) 0.000(6) -0.009(6)
C30B 0.072(9) 0.062(6) 0.061(8) -0.011(6) -0.001(7) 0.003(7)
C31B 0.081(9) 0.055(6) 0.076(9) -0.001(7) -0.004(7) 0.001(7)
C32B 0.083(9) 0.056(6) 0.073(8) -0.003(7) -0.005(7) -0.001(7)
C57 0.076(7) 0.062(6) 0.080(9) -0.003(6) -0.024(7) 0.012(5)
C58 0.078(8) 0.053(6) 0.071(8) 0.000(6) -0.004(6) -0.007(6)
C59 0.092(8) 0.059(6) 0.070(7) 0.016(7) 0.001(7) 0.004(6)
C60 0.090(8) 0.063(6) 0.079(9) 0.014(7) -0.019(7) 0.002(6)
C57B 0.076(7) 0.062(6) 0.080(9) -0.003(6) -0.024(7) 0.012(5)
C58B 0.078(8) 0.053(6) 0.071(8) 0.000(6) -0.004(6) -0.007(6)
C59B 0.092(8) 0.059(6) 0.070(7) 0.016(7) 0.001(7) 0.004(6)
C60B 0.090(8) 0.063(6) 0.079(9) 0.014(7) -0.019(7) 0.002(6)

loop_
_atom_type_symbol
_atom_type_description
_atom_type_scat_dispersion_real
_atom_type_scat_dispersion_imag
_atom_type_scat_source
C C 0.0033 0.0016 'International Tables Vol C Tables 4.2.6.8 and 6.1.1.4'
H H 0.0000 0.0000 'International Tables Vol C Tables 4.2.6.8 and 6.1.1.4'
Cl Cl 0.1484 0.1585 'International Tables Vol C Tables 4.2.6.8 and 6.1.1.4'
O O 0.0106 0.0060 'International Tables Vol C Tables 4.2.6.8 and 6.1.1.4'
Ti Ti 0.2776 0.4457 'International Tables Vol C Tables 4.2.6.8 and 6.1.1.4'

loop_
_geom_angle_atom_site_label_1
_geom_angle_atom_site_label_2
_geom_angle_atom_site_label_3
_geom_angle
O1 Ti1 O3 90.1(2)
O1 Ti1 O2 92.5(3)
O3 Ti1 O2 177.3(3)
O1 Ti1 Cl1 124.23(19)
O3 Ti1 Cl1 89.27(19)
O2 Ti1 Cl1 89.86(19)
O1 Ti1 Cl2 122.7(2)
O3 Ti1 Cl2 89.30(17)
O2 Ti1 Cl2 88.7(2)
Cl1 Ti1 Cl2 113.09(14)
O4 Ti2 O5 93.5(2)
O4 Ti2 O6 90.9(2)
O5 Ti2 O6 175.6(3)
O4 Ti2 Cl3 123.10(17)
O5 Ti2 Cl3 89.3(2)
O6 Ti2 Cl3 88.89(17)
O4 Ti2 Cl4 124.37(17)
O5 Ti2 Cl4 88.44(17)
O6 Ti2 Cl4 88.57(18)
Cl3 Ti2 Cl4 112.51(13)
C1 O1 Ti1 179.1(5)
C32 O2 C29 109.7(13)
C29B O2 C32B 108.8(17)
C32 O2 Ti1 122.7(10)
C29B O2 Ti1 130.6(13)
C29 O2 Ti1 125.5(9)
C32B O2 Ti1 118.6(12)
C25 O3 C28 108.2(6)
C25 O3 Ti1 126.3(5)
C28 O3 Ti1 122.8(5)
C33 O4 Ti2 178.5(4)
C60 O5 C57 109.3(5)
C57B O5 C60B 107.9(6)
C60 O5 Ti2 127.8(5)
C57B O5 Ti2 119.3(6)
C57 O5 Ti2 121.8(5)
C60B O5 Ti2 132.1(6)
C61 O6 C64 108.3(6)
C61 O6 Ti2 124.1(5)
C64 O6 Ti2 123.4(6)
O1 C1 C2 119.7(7)
O1 C1 C12 120.0(6)
C2 C1 C12 120.3(7)
C1 C2 C6 119.6(7)
C1 C2 C3 130.6(8)
C6 C2 C3 109.7(7)
C14 C3 C2 114.0(7)
C14 C3 C4 110.8(7)
C2 C3 C4 102.2(7)
C14 C3 C13 107.9(8)
C2 C3 C13 109.3(7)
C4 C3 C13 112.6(7)
C5 C4 C3 111.6(7)
C5 C4 H4A 109.3
C3 C4 H4A 109.3
C5 C4 H4B 109.3
C3 C4 H4B 109.3
H4A C4 H4B 108.0
C4 C5 C15 112.4(7)
C4 C5 C17 113.0(7)
C15 C5 C17 110.6(8)
C4 C5 C6 100.3(7)
C15 C5 C6 108.3(6)
C17 C5 C6 111.8(6)
C2 C6 C7 120.9(7)
C2 C6 C5 114.2(7)
C7 C6 C5 124.8(8)
C8 C7 C6 118.2(8)
C8 C7 H7 120.9
C6 C7 H7 120.9
C7 C8 C12 122.4(7)
C7 C8 C9 125.4(7)
C12 C8 C9 112.2(7)
C8 C9 C19 108.2(6)
C8 C9 C21 111.3(6)
C19 C9 C21 111.1(7)
C8 C9 C10 103.0(6)
C19 C9 C10 112.2(6)
C21 C9 C10 110.7(6)
C9 C10 C11 108.3(6)
C9 C10 H10A 110.0
C11 C10 H10A 110.0
C9 C10 H10B 110.0
C11 C10 H10B 110.0
H10A C10 H10B 108.4
C12 C11 C24 112.5(6)
C12 C11 C23 112.7(6)
C24 C11 C23 108.8(7)
C12 C11 C10 103.2(6)
C24 C11 C10 110.2(6)
C23 C11 C10 109.3(7)
C8 C12 C1 118.3(6)
C8 C12 C11 111.9(6)
C1 C12 C11 129.7(7)
C3 C13 H13A 109.5
C3 C13 H13B 109.5
H13A C13 H13B 109.5
C3 C13 H13C 109.5
H13A C13 H13C 109.5
H13B C13 H13C 109.5
C3 C14 H14A 109.5
C3 C14 H14B 109.5
H14A C14 H14B 109.5
C3 C14 H14C 109.5
H14A C14 H14C 109.5
H14B C14 H14C 109.5
C16 C15 C5 117.2(7)
C16 C15 H15A 108.0
C5 C15 H15A 108.0
C16 C15 H15B 108.0
C5 C15 H15B 108.0
H15A C15 H15B 107.2
C15 C16 H16A 109.5
C15 C16 H16B 109.5
H16A C16 H16B 109.5
C15 C16 H16C 109.5
H16A C16 H16C 109.5
H16B C16 H16C 109.5
C18 C17 C5 116.4(8)
C18 C17 H17A 108.2
C5 C17 H17A 108.2
C18 C17 H17B 108.2
C5 C17 H17B 108.2
H17A C17 H17B 107.3
C17 C18 H18A 109.5
C17 C18 H18B 109.5
H18A C18 H18B 109.5
C17 C18 H18C 109.5
H18A C18 H18C 109.5
H18B C18 H18C 109.5
C20 C19 C9 115.9(7)
C20 C19 H19A 108.3
C9 C19 H19A 108.3
C20 C19 H19B 108.3
C9 C19 H19B 108.3
H19A C19 H19B 107.4
C19 C20 H20A 109.5
C19 C20 H20B 109.5
H20A C20 H20B 109.5
C19 C20 H20C 109.5
H20A C20 H20C 109.5
H20B C20 H20C 109.5
C22 C21 C9 117.4(8)
C22 C21 H21A 108.0
C9 C21 H21A 108.0
C22 C21 H21B 108.0
C9 C21 H21B 108.0
H21A C21 H21B 107.2
C21 C22 H22A 109.5
C21 C22 H22B 109.5
H22A C22 H22B 109.5
C21 C22 H22C 109.5
H22A C22 H22C 109.5
H22B C22 H22C 109.5
C11 C23 H23A 109.5
C11 C23 H23B 109.5
H23A C23 H23B 109.5
C11 C23 H23C 109.5
H23A C23 H23C 109.5
H23B C23 H23C 109.5
C11 C24 H24A 109.5
C11 C24 H24B 109.5
H24A C24 H24B 109.5
C11 C24 H24C 109.5
H24A C24 H24C 109.5
H24B C24 H24C 109.5
O4 C33 C34 121.7(6)
O4 C33 C44 120.5(6)
C34 C33 C44 117.8(7)
C38 C34 C33 120.8(6)
C38 C34 C35 112.1(6)
C33 C34 C35 127.0(7)
C45 C35 C46 110.8(8)
C45 C35 C34 112.4(6)
C46 C35 C34 111.5(7)
C45 C35 C36 110.4(7)
C46 C35 C36 110.1(7)
C34 C35 C36 101.2(6)
C37 C36 C35 110.9(6)
C37 C36 H36A 109.5
C35 C36 H36A 109.5
C37 C36 H36B 109.5
C35 C36 H36B 109.5
H36A C36 H36B 108.1
C38 C37 C36 102.5(7)
C38 C37 C49 108.4(6)
C36 C37 C49 112.4(7)
C38 C37 C47 110.7(7)
C36 C37 C47 111.9(7)
C49 C37 C47 110.6(8)
C34 C38 C39 121.5(7)
C34 C38 C37 112.5(6)
C39 C38 C37 126.0(7)
C40 C39 C38 118.1(8)
C40 C39 H39 121.0
C38 C39 H39 121.0
C39 C40 C44 122.6(7)
C39 C40 C41 126.4(7)
C44 C40 C41 110.9(6)
C40 C41 C51 110.8(6)
C40 C41 C53 108.8(6)
C51 C41 C53 108.1(7)
C40 C41 C42 103.3(6)
C51 C41 C42 113.7(7)
C53 C41 C42 112.1(7)
C43 C42 C41 108.6(6)
C43 C42 H42A 110.0
C41 C42 H42A 110.0
C43 C42 H42B 110.0
C41 C42 H42B 110.0
H42A C42 H42B 108.4
C56 C43 C55 110.5(8)
C56 C43 C44 112.0(6)
C55 C43 C44 113.7(6)
C56 C43 C42 111.3(7)
C55 C43 C42 107.6(7)
C44 C43 C42 101.4(7)
C40 C44 C33 119.2(7)
C40 C44 C43 113.7(7)
C33 C44 C43 127.0(7)
C35 C45 H45A 109.5
C35 C45 H45B 109.5
H45A C45 H45B 109.5
C35 C45 H45C 109.5
H45A C45 H45C 109.5
H45B C45 H45C 109.5
C35 C46 H46A 109.5
C35 C46 H46B 109.5
H46A C46 H46B 109.5
C35 C46 H46C 109.5
H46A C46 H46C 109.5
H46B C46 H46C 109.5
C37 C47 C48 114.0(8)
C37 C47 H47A 108.7
C48 C47 H47A 108.7
C37 C47 H47B 108.7
C48 C47 H47B 108.7
H47A C47 H47B 107.6
C47 C48 H48A 109.5
C47 C48 H48B 109.5
H48A C48 H48B 109.5
C47 C48 H48C 109.5
H48A C48 H48C 109.5
H48B C48 H48C 109.5
C50 C49 C37 116.2(8)
C50 C49 H49A 108.2
C37 C49 H49A 108.2
C50 C49 H49B 108.2
C37 C49 H49B 108.2
H49A C49 H49B 107.4
C49 C50 H50A 109.5
C49 C50 H50B 109.5
H50A C50 H50B 109.5
C49 C50 H50C 109.5
H50A C50 H50C 109.5
H50B C50 H50C 109.5
C52 C51 C41 114.7(8)
C52 C51 H51A 108.6
C41 C51 H51A 108.6
C52 C51 H51B 108.6
C41 C51 H51B 108.6
H51A C51 H51B 107.6
C51 C52 H52A 109.5
C51 C52 H52B 109.5
H52A C52 H52B 109.5
C51 C52 H52C 109.5
H52A C52 H52C 109.5
H52B C52 H52C 109.5
C54 C53 C41 116.6(7)
C54 C53 H53A 108.1
C41 C53 H53A 108.1
C54 C53 H53B 108.1
C41 C53 H53B 108.1
H53A C53 H53B 107.3
C53 C54 H54A 109.5
C53 C54 H54B 109.5
H54A C54 H54B 109.5
C53 C54 H54C 109.5
H54A C54 H54C 109.5
H54B C54 H54C 109.5
C43 C55 H55A 109.5
C43 C55 H55B 109.5
H55A C55 H55B 109.5
C43 C55 H55C 109.5
H55A C55 H55C 109.5
H55B C55 H55C 109.5
C43 C56 H56A 109.5
C43 C56 H56B 109.5
H56A C56 H56B 109.5
C43 C56 H56C 109.5
H56A C56 H56C 109.5
H56B C56 H56C 109.5
O3 C25 C26 107.3(7)
O3 C25 H25A 110.3
C26 C25 H25A 110.3
O3 C25 H25B 110.3
C26 C25 H25B 110.3
H25A C25 H25B 108.5
C27 C26 C25 102.7(8)
C27 C26 H26A 111.2
C25 C26 H26A 111.2
C27 C26 H26B 111.2
C25 C26 H26B 111.2
H26A C26 H26B 109.1
C28 C27 C26 103.6(8)
C28 C27 H27A 111.0
C26 C27 H27A 111.0
C28 C27 H27B 111.0
C26 C27 H27B 111.0
H27A C27 H27B 109.0
O3 C28 C27 104.0(7)
O3 C28 H28A 111.0
C27 C28 H28A 111.0
O3 C28 H28B 111.0
C27 C28 H28B 111.0
H28A C28 H28B 109.0
O6 C61 C62 106.3(7)
O6 C61 H61A 110.5
C62 C61 H61A 110.5
O6 C61 H61B 110.5
C62 C61 H61B 110.5
H61A C61 H61B 108.7
C61 C62 C63 102.0(8)
C61 C62 H62A 111.4
C63 C62 H62A 111.4
C61 C62 H62B 111.4
C63 C62 H62B 111.4
H62A C62 H62B 109.2
C62 C63 C64 103.3(8)
C62 C63 H63A 111.1
C64 C63 H63A 111.1
C62 C63 H63B 111.1
C64 C63 H63B 111.1
H63A C63 H63B 109.1
O6 C64 C63 105.6(8)
O6 C64 H64A 110.6
C63 C64 H64A 110.6
O6 C64 H64B 110.6
C63 C64 H64B 110.6
H64A C64 H64B 108.7
O2 C29 C30 103.6(15)
O2 C29 H29A 111.0
C30 C29 H29A 111.0
O2 C29 H29B 111.0
C30 C29 H29B 111.0
H29A C29 H29B 109.0
C31 C30 C29 101.8(17)
C31 C30 H30A 111.4
C29 C30 H30A 111.4
C31 C30 H30B 111.4
C29 C30 H30B 111.4
H30A C30 H30B 109.3
C32 C31 C30 100.1(18)
C32 C31 H31A 111.8
C30 C31 H31A 111.8
C32 C31 H31B 111.8
C30 C31 H31B 111.8
H31A C31 H31B 109.5
O2 C32 C31 109.4(17)
O2 C32 H32A 109.8
C31 C32 H32A 109.8
O2 C32 H32B 109.8
C31 C32 H32B 109.8
H32A C32 H32B 108.2
O2 C29B C30B 107(2)
O2 C29B H29C 110.4
C30B C29B H29C 110.4
O2 C29B H29D 110.4
C30B C29B H29D 110.4
H29C C29B H29D 108.6
C31B C30B C29B 112(3)
C31B C30B H30C 109.3
C29B C30B H30C 109.3
C31B C30B H30D 109.3
C29B C30B H30D 109.3
H30C C30B H30D 108.0
C32B C31B C30B 106(3)
C32B C31B H31C 110.6
C30B C31B H31C 110.6
C32B C31B H31D 110.6
C30B C31B H31D 110.6
H31C C31B H31D 108.7
C31B C32B O2 107(2)
C31B C32B H32C 110.4
O2 C32B H32C 110.4
C31B C32B H32D 110.4
O2 C32B H32D 110.4
H32C C32B H32D 108.6
O5 C57 C58 105.6(5)
O5 C57 H57A 110.6
C58 C57 H57A 110.6
O5 C57 H57B 110.6
C58 C57 H57B 110.6
H57A C57 H57B 108.7
C57 C58 C59 104.4(6)
C57 C58 H58A 110.9
C59 C58 H58A 110.9
C57 C58 H58B 110.9
C59 C58 H58B 110.9
H58A C58 H58B 108.9
C60 C59 C58 104.8(6)
C60 C59 H59A 110.8
C58 C59 H59A 110.8
C60 C59 H59B 110.8
C58 C59 H59B 110.8
H59A C59 H59B 108.9
O5 C60 C59 106.9(5)
O5 C60 H60A 110.3
C59 C60 H60A 110.3
O5 C60 H60B 110.3
C59 C60 H60B 110.3
H60A C60 H60B 108.6
O5 C57B C58B 107.6(5)
O5 C57B H57C 110.2
C58B C57B H57C 110.2
O5 C57B H57D 110.2
C58B C57B H57D 110.2
H57C C57B H57D 108.5
C57B C58B C59B 105.2(6)
C57B C58B H58C 110.7
C59B C58B H58C 110.7
C57B C58B H58D 110.7
C59B C58B H58D 110.7
H58C C58B H58D 108.8
C60B C59B C58B 103.8(7)
C60B C59B H59C 111.0
C58B C59B H59C 111.0
C60B C59B H59D 111.0
C58B C59B H59D 111.0
H59C C59B H59D 109.0
O5 C60B C59B 105.7(6)
O5 C60B H60C 110.6
C59B C60B H60C 110.6
O5 C60B H60D 110.6
C59B C60B H60D 110.6
H60C C60B H60D 108.7

loop_
_geom_bond_atom_site_label_1
_geom_bond_atom_site_label_2
_geom_bond_distance
Ti1 O1 1.792(6)
Ti1 O3 2.111(6)
Ti1 O2 2.128(7)
Ti1 Cl1 2.304(3)
Ti1 Cl2 2.309(3)
Ti2 O4 1.789(6)
Ti2 O5 2.124(5)
Ti2 O6 2.132(5)
Ti2 Cl3 2.315(3)
Ti2 Cl4 2.319(3)
O1 C1 1.362(10)
O2 C32 1.34(2)
O2 C29B 1.40(3)
O2 C29 1.431(19)
O2 C32B 1.54(3)
O3 C25 1.444(10)
O3 C28 1.466(10)
O4 C33 1.360(9)
O5 C60 1.426(3)
O5 C57B 1.426(3)
O5 C57 1.427(3)
O5 C60B 1.427(3)
O6 C61 1.418(10)
O6 C64 1.449(10)
C1 C2 1.378(10)
C1 C12 1.394(10)
C2 C6 1.383(12)
C2 C3 1.520(11)
C3 C14 1.501(12)
C3 C4 1.536(13)
C3 C13 1.536(12)
C4 C5 1.509(13)
C4 H4A 0.9900
C4 H4B 0.9900
C5 C15 1.514(12)
C5 C17 1.522(13)
C5 C6 1.523(11)
C6 C7 1.388(10)
C7 C8 1.371(10)
C7 H7 0.9500
C8 C12 1.379(11)
C8 C9 1.497(10)
C9 C19 1.522(11)
C9 C21 1.522(11)
C9 C10 1.542(10)
C10 C11 1.547(11)
C10 H10A 0.9900
C10 H10B 0.9900
C11 C12 1.493(9)
C11 C24 1.531(11)
C11 C23 1.541(12)
C13 H13A 0.9800
C13 H13B 0.9800
C13 H13C 0.9800
C14 H14A 0.9800
C14 H14B 0.9800
C14 H14C 0.9800
C15 C16 1.504(12)
C15 H15A 0.9900
C15 H15B 0.9900
C16 H16A 0.9800
C16 H16B 0.9800
C16 H16C 0.9800
C17 C18 1.487(15)
C17 H17A 0.9900
C17 H17B 0.9900
C18 H18A 0.9800
C18 H18B 0.9800
C18 H18C 0.9800
C19 C20 1.514(12)
C19 H19A 0.9900
C19 H19B 0.9900
C20 H20A 0.9800
C20 H20B 0.9800
C20 H20C 0.9800
C21 C22 1.490(13)
C21 H21A 0.9900
C21 H21B 0.9900
C22 H22A 0.9800
C22 H22B 0.9800
C22 H22C 0.9800
C23 H23A 0.9800
C23 H23B 0.9800
C23 H23C 0.9800
C24 H24A 0.9800
C24 H24B 0.9800
C24 H24C 0.9800
C33 C34 1.389(9)
C33 C44 1.410(9)
C34 C38 1.354(10)
C34 C35 1.536(9)
C35 C45 1.502(12)
C35 C46 1.509(13)
C35 C36 1.537(11)
C36 C37 1.514(12)
C36 H36A 0.9900
C36 H36B 0.9900
C37 C38 1.513(10)
C37 C49 1.519(12)
C37 C47 1.527(13)
C38 C39 1.377(10)
C39 C40 1.357(10)
C39 H39 0.9500
C40 C44 1.364(10)
C40 C41 1.508(10)
C41 C51 1.526(11)
C41 C53 1.534(11)
C41 C42 1.552(12)
C42 C43 1.546(12)
C42 H42A 0.9900
C42 H42B 0.9900
C43 C56 1.505(12)
C43 C55 1.508(11)
C43 C44 1.524(9)
C45 H45A 0.9800
C45 H45B 0.9800
C45 H45C 0.9800
C46 H46A 0.9800
C46 H46B 0.9800
C46 H46C 0.9800
C47 C48 1.531(14)
C47 H47A 0.9900
C47 H47B 0.9900
C48 H48A 0.9800
C48 H48B 0.9800
C48 H48C 0.9800
C49 C50 1.508(10)
C49 H49A 0.9900
C49 H49B 0.9900
C50 H50A 0.9800
C50 H50B 0.9800
C50 H50C 0.9800
C51 C52 1.496(14)
C51 H51A 0.9900
C51 H51B 0.9900
C52 H52A 0.9800
C52 H52B 0.9800
C52 H52C 0.9800
C53 C54 1.519(11)
C53 H53A 0.9900
C53 H53B 0.9900
C54 H54A 0.9800
C54 H54B 0.9800
C54 H54C 0.9800
C55 H55A 0.9800
C55 H55B 0.9800
C55 H55C 0.9800
C56 H56A 0.9800
C56 H56B 0.9800
C56 H56C 0.9800
C25 C26 1.496(13)
C25 H25A 0.9900
C25 H25B 0.9900
C26 C27 1.493(13)
C26 H26A 0.9900
C26 H26B 0.9900
C27 C28 1.493(12)
C27 H27A 0.9900
C27 H27B 0.9900
C28 H28A 0.9900
C28 H28B 0.9900
C61 C62 1.470(12)
C61 H61A 0.9900
C61 H61B 0.9900
C62 C63 1.506(12)
C62 H62A 0.9900
C62 H62B 0.9900
C63 C64 1.530(14)
C63 H63A 0.9900
C63 H63B 0.9900
C64 H64A 0.9900
C64 H64B 0.9900
C29 C30 1.52(3)
C29 H29A 0.9900
C29 H29B 0.9900
C30 C31 1.49(3)
C30 H30A 0.9900
C30 H30B 0.9900
C31 C32 1.46(3)
C31 H31A 0.9900
C31 H31B 0.9900
C32 H32A 0.9900
C32 H32B 0.9900
C29B C30B 1.46(4)
C29B H29C 0.9900
C29B H29D 0.9900
C30B C31B 1.45(4)
C30B H30C 0.9900
C30B H30D 0.9900
C31B C32B 1.45(4)
C31B H31C 0.9900
C31B H31D 0.9900
C32B H32C 0.9900
C32B H32D 0.9900
C57 C58 1.465(3)
C57 H57A 0.9900
C57 H57B 0.9900
C58 C59 1.476(3)
C58 H58A 0.9900
C58 H58B 0.9900
C59 C60 1.464(3)
C59 H59A 0.9900
C59 H59B 0.9900
C60 H60A 0.9900
C60 H60B 0.9900
C57B C58B 1.464(3)
C57B H57C 0.9900
C57B H57D 0.9900
C58B C59B 1.476(3)
C58B H58C 0.9900
C58B H58D 0.9900
C59B C60B 1.465(3)
C59B H59C 0.9900
C59B H59D 0.9900
C60B H60C 0.9900
C60B H60D 0.9900

loop_
_geom_torsion_atom_site_label_1
_geom_torsion_atom_site_label_2
_geom_torsion_atom_site_label_3
_geom_torsion_atom_site_label_4
_geom_torsion
O1 C1 C2 C6 177.1(7)
C12 C1 C2 C6 -4.8(11)
O1 C1 C2 C3 1.5(12)
C12 C1 C2 C3 179.6(7)
C1 C2 C3 C14 -55.8(11)
C6 C2 C3 C14 128.3(8)
C1 C2 C3 C4 -175.4(8)
C6 C2 C3 C4 8.7(8)
C1 C2 C3 C13 65.1(10)
C6 C2 C3 C13 -110.8(8)
C14 C3 C4 C5 -135.9(8)
C2 C3 C4 C5 -14.1(9)
C13 C3 C4 C5 103.1(8)
C3 C4 C5 C15 -101.4(8)
C3 C4 C5 C17 132.5(7)
C3 C4 C5 C6 13.4(8)
C1 C2 C6 C7 0.2(12)
C3 C2 C6 C7 176.7(7)
C1 C2 C6 C5 -177.1(6)
C3 C2 C6 C5 -0.7(9)
C4 C5 C6 C2 -7.8(8)
C15 C5 C6 C2 110.2(9)
C17 C5 C6 C2 -127.8(8)
C4 C5 C6 C7 175.0(8)
C15 C5 C6 C7 -67.0(11)
C17 C5 C6 C7 55.0(10)
C2 C6 C7 C8 2.8(12)
C5 C6 C7 C8 179.9(7)
C6 C7 C8 C12 -1.3(12)
C6 C7 C8 C9 -179.8(7)
C7 C8 C9 C19 67.8(10)
C12 C8 C9 C19 -110.8(8)
C7 C8 C9 C21 -54.6(10)
C12 C8 C9 C21 126.8(7)
C7 C8 C9 C10 -173.2(8)
C12 C8 C9 C10 8.2(8)
C8 C9 C10 C11 -11.5(8)
C19 C9 C10 C11 104.7(8)
C21 C9 C10 C11 -130.5(7)
C9 C10 C11 C12 10.7(8)
C9 C10 C11 C24 131.1(7)
C9 C10 C11 C23 -109.4(7)
C7 C8 C12 C1 -3.1(12)
C9 C8 C12 C1 175.5(6)
C7 C8 C12 C11 179.8(7)
C9 C8 C12 C11 -1.5(9)
O1 C1 C12 C8 -175.7(6)
C2 C1 C12 C8 6.2(10)
O1 C1 C12 C11 0.7(11)
C2 C1 C12 C11 -177.3(7)
C24 C11 C12 C8 -124.6(7)
C23 C11 C12 C8 112.0(8)
C10 C11 C12 C8 -5.8(8)
C24 C11 C12 C1 58.7(10)
C23 C11 C12 C1 -64.7(10)
C10 C11 C12 C1 177.5(7)
C4 C5 C15 C16 -68.9(12)
C17 C5 C15 C16 58.4(12)
C6 C5 C15 C16 -178.8(9)
C4 C5 C17 C18 -63.3(10)
C15 C5 C17 C18 169.7(8)
C6 C5 C17 C18 49.0(10)
C8 C9 C19 C20 178.4(8)
C21 C9 C19 C20 -59.1(10)
C10 C9 C19 C20 65.5(11)
C8 C9 C21 C22 -47.7(10)
C19 C9 C21 C22 -168.4(7)
C10 C9 C21 C22 66.2(9)
O4 C33 C34 C38 -176.6(7)
C44 C33 C34 C38 0.5(10)
O4 C33 C34 C35 6.9(11)
C44 C33 C34 C35 -176.1(7)
C38 C34 C35 C45 -120.3(8)
C33 C34 C35 C45 56.4(10)
C38 C34 C35 C46 114.5(8)
C33 C34 C35 C46 -68.7(10)
C38 C34 C35 C36 -2.5(9)
C33 C34 C35 C36 174.2(7)
C45 C35 C36 C37 126.6(8)
C46 C35 C36 C37 -110.7(8)
C34 C35 C36 C37 7.4(9)
C35 C36 C37 C38 -9.1(9)
C35 C36 C37 C49 107.1(9)
C35 C36 C37 C47 -127.7(8)
C33 C34 C38 C39 0.7(12)
C35 C34 C38 C39 177.8(7)
C33 C34 C38 C37 179.8(6)
C35 C34 C38 C37 -3.2(10)
C36 C37 C38 C34 7.6(9)
C49 C37 C38 C34 -111.4(8)
C47 C37 C38 C34 127.0(8)
C36 C37 C38 C39 -173.5(8)
C49 C37 C38 C39 67.5(10)
C47 C37 C38 C39 -54.0(11)
C34 C38 C39 C40 -1.8(11)
C37 C38 C39 C40 179.3(7)
C38 C39 C40 C44 1.8(11)
C38 C39 C40 C41 178.2(7)
C39 C40 C41 C51 51.9(10)
C44 C40 C41 C51 -131.3(7)
C39 C40 C41 C53 -66.8(10)
C44 C40 C41 C53 110.1(7)
C39 C40 C41 C42 174.0(7)
C44 C40 C41 C42 -9.2(8)
C40 C41 C42 C43 14.2(8)
C51 C41 C42 C43 134.4(7)
C53 C41 C42 C43 -102.8(8)
C41 C42 C43 C56 105.6(8)
C41 C42 C43 C55 -133.2(7)
C41 C42 C43 C44 -13.6(8)
C39 C40 C44 C33 -0.6(11)
C41 C40 C44 C33 -177.5(6)
C39 C40 C44 C43 177.6(7)
C41 C40 C44 C43 0.6(9)
O4 C33 C44 C40 176.5(6)
C34 C33 C44 C40 -0.6(10)
O4 C33 C44 C43 -1.4(11)
C34 C33 C44 C43 -178.4(7)
C56 C43 C44 C40 -110.5(9)
C55 C43 C44 C40 123.4(8)
C42 C43 C44 C40 8.3(9)
C56 C43 C44 C33 67.4(10)
C55 C43 C44 C33 -58.7(11)
C42 C43 C44 C33 -173.8(7)
C38 C37 C47 C48 -48.0(11)
C36 C37 C47 C48 65.6(10)
C49 C37 C47 C48 -168.2(7)
C38 C37 C49 C50 176.9(8)
C36 C37 C49 C50 64.4(11)
C47 C37 C49 C50 -61.6(10)
C40 C41 C51 C52 53.0(9)
C53 C41 C51 C52 172.1(7)
C42 C41 C51 C52 -62.8(9)
C40 C41 C53 C54 -178.3(8)
C51 C41 C53 C54 61.3(10)
C42 C41 C53 C54 -64.7(10)
C28 O3 C25 C26 -2.5(11)
Ti1 O3 C25 C26 159.0(6)
O3 C25 C26 C27 24.4(11)
C25 C26 C27 C28 -36.6(10)
C25 O3 C28 C27 -20.5(10)
Ti1 O3 C28 C27 177.2(6)
C26 C27 C28 O3 35.5(10)
C64 O6 C61 C62 -27.5(10)
Ti2 O6 C61 C62 175.0(6)
O6 C61 C62 C63 38.3(10)
C61 C62 C63 C64 -33.7(10)
C61 O6 C64 C63 5.1(11)
Ti2 O6 C64 C63 162.8(6)
C62 C63 C64 O6 18.2(11)
C32 O2 C29 C30 -10.5(19)
Ti1 O2 C29 C30 153.5(10)
O2 C29 C30 C31 30.6(19)
C29 C30 C31 C32 -38(2)
C29 O2 C32 C31 -15(2)
Ti1 O2 C32 C31 -179.3(12)
C30 C31 C32 O2 34(2)
C32B O2 C29B C30B 2(3)
Ti1 O2 C29B C30B 164.9(16)
O2 C29B C30B C31B 2(3)
C29B C30B C31B C32B -5(4)
C30B C31B C32B O2 6(3)
C29B O2 C32B C31B -5(3)
Ti1 O2 C32B C31B -170.5(18)
C60 O5 C57 C58 -17.1(19)
Ti2 O5 C57 C58 173.9(10)
O5 C57 C58 C59 28.5(18)
C57 C58 C59 C60 -29.1(19)
C57 O5 C60 C59 -1(2)
Ti2 O5 C60 C59 166.8(10)
C58 C59 C60 O5 19(2)
C60B O5 C57B C58B -7(3)
Ti2 O5 C57B C58B -178.6(16)
O5 C57B C58B C59B -13(3)
C57B C58B C59B C60B 27(2)
C57B O5 C60B C59B 24(2)
Ti2 O5 C60B C59B -165.4(11)
C58B C59B C60B O5 -32(2)
